data_7127900
loop_
_publ_author_name
'Han, Er-Meng'
'Yu, Wei-Dong'
'Li, Lei-Jiao'
'Yi, Xiao-Yi'
'Yan, Jun'
'Liu, Chao'

_publ_section_title
;
 Accurate assembly of ferrocene-functionalized {Ti22Fc4} clusters with
 photocatalytic amine oxidation activity.
;
_journal_issue 22
_journal_name_full 'Chemical communications (Cambridge, England)'
_journal_page_first 2792
_journal_page_last 2795
_journal_paper_doi 10.1039/d1cc00019e
_journal_volume 57
_journal_year 2021
_chemical_formula_moiety 'C53 H86.69 Fe N3 O22 Ti5'
_chemical_formula_sum 'C53 H86.68 Fe N3 O22 Ti5'
_chemical_formula_weight 1413.27
_space_group_crystal_system triclinic
_space_group_IT_number 2
_space_group_name_Hall '-P 1'
_space_group_name_H-M_alt 'P -1'
_atom_sites_solution_hydrogens mixed
_atom_sites_solution_primary dual
_audit_creation_date 2020-11-08
_audit_creation_method
;
Olex2 1.3
(compiled 2020.02.04 svn.rd84adfe8 for OlexSys, GUI svn.r6032)
;
_audit_update_record
;
2021-01-03 deposited with the CCDC.	2021-02-03 downloaded from the CCDC.
;
_cell_angle_alpha 78.353(3)
_cell_angle_beta 76.753(2)
_cell_angle_gamma 63.302(2)
_cell_formula_units_Z 2
_cell_length_a 13.5246(11)
_cell_length_b 14.1422(11)
_cell_length_c 20.7800(15)
_cell_measurement_reflns_used 9894
_cell_measurement_temperature 149.98
_cell_measurement_theta_max 25.982
_cell_measurement_theta_min 2.448
_cell_volume 3433.9(5)
_computing_cell_refinement 'CrysAlisPro 1.171.40.26a (Rigaku OD, 2018)'
_computing_data_collection 'CrysAlisPro 1.171.40.26a (Rigaku OD, 2018)'
_computing_data_reduction 'SAINT V8.38A (Bruker, 2018)'
_computing_molecular_graphics 'Olex2 1.3 (Dolomanov et al., 2009)'
_computing_publication_material 'Olex2 1.3 (Dolomanov et al., 2009)'
_computing_structure_refinement 'SHELXL 2018/3 (Sheldrick, 2015)'
_computing_structure_solution 'SHELXT 2014/5 (Sheldrick, 2014)'
_diffrn_ambient_temperature 149.98
_diffrn_detector 'Bruker APEX2 area detector'
_diffrn_detector_area_resol_mean 7.9
_diffrn_detector_type 'CCD area detector'
_diffrn_measured_fraction_theta_full 0.989
_diffrn_measured_fraction_theta_max 0.985
_diffrn_measurement_device 'three-circle diffractometer'
_diffrn_measurement_device_type 'XtaLAB Synergy, Dualflex, HyPix'
_diffrn_measurement_method '\w scans'
_diffrn_radiation_probe x-ray
_diffrn_radiation_type MoK\a
_diffrn_radiation_wavelength 0.71073
_diffrn_reflns_av_R_equivalents 0.0450
_diffrn_reflns_av_unetI/netI 0.0557
_diffrn_reflns_Laue_measured_fraction_full 0.989
_diffrn_reflns_Laue_measured_fraction_max 0.985
_diffrn_reflns_limit_h_max 16
_diffrn_reflns_limit_h_min -16
_diffrn_reflns_limit_k_max 17
_diffrn_reflns_limit_k_min -17
_diffrn_reflns_limit_l_max 21
_diffrn_reflns_limit_l_min -25
_diffrn_reflns_number 34690
_diffrn_reflns_point_group_measured_fraction_full 0.989
_diffrn_reflns_point_group_measured_fraction_max 0.985
_diffrn_reflns_theta_full 25.242
_diffrn_reflns_theta_max 26.069
_diffrn_reflns_theta_min 2.448
_diffrn_source 'microfocus sealed X-ray tube'
_diffrn_source_current 1.2
_diffrn_source_power 0.06
_diffrn_source_type 'Incoatec I\ms'
_diffrn_source_voltage 50.0
_exptl_absorpt_coefficient_mu 0.829
_exptl_absorpt_correction_T_max 0.7453
_exptl_absorpt_correction_T_min 0.5924
_exptl_absorpt_correction_type multi-scan
_exptl_absorpt_process_details
;
CrysAlisPro 1.171.40.26a (Rigaku Oxford Diffraction, 2018)
Empirical absorption correction using spherical harmonics,
 implemented in SCALE3 ABSPACK scaling algorithm.
;
_exptl_crystal_colour yellow
_exptl_crystal_colour_lustre clear
_exptl_crystal_colour_modifier yellowish
_exptl_crystal_colour_primary yellow
_exptl_crystal_density_diffrn 1.367
_exptl_crystal_description block
_exptl_crystal_F_000 1475
_exptl_crystal_size_max 0.5
_exptl_crystal_size_mid 0.5
_exptl_crystal_size_min 0.5
_refine_diff_density_max 0.552
_refine_diff_density_min -0.559
_refine_diff_density_rms 0.062
_refine_ls_extinction_method none
_refine_ls_goodness_of_fit_ref 1.022
_refine_ls_hydrogen_treatment mixed
_refine_ls_matrix_type full
_refine_ls_number_parameters 879
_refine_ls_number_reflns 13385
_refine_ls_number_restraints 78
_refine_ls_restrained_S_all 1.053
_refine_ls_R_factor_all 0.0640
_refine_ls_R_factor_gt 0.0474
_refine_ls_shift/su_max 0.004
_refine_ls_shift/su_mean 0.000
_refine_ls_structure_factor_coef Fsqd
_refine_ls_weighting_details 'w=1/[\s^2^(Fo^2^)+(0.0587P)^2^+2.2555P] where P=(Fo^2^+2Fc^2^)/3'
_refine_ls_weighting_scheme calc
_refine_ls_wR_factor_gt 0.1186
_refine_ls_wR_factor_ref 0.1335
_reflns_Friedel_coverage 0.000
_reflns_number_gt 10410
_reflns_number_total 13385
_reflns_threshold_expression 'I > 2\s(I)'
_cod_data_source_file d1cc00019e2.cif
_cod_data_source_block Ti5Fc
_cod_depositor_comments 'Adding full bibliography for 7127900--7127902.cif.'
_cod_database_code 7127900
_shelx_shelxl_version_number 2018/3
_shelx_space_group_comment
;
The symmetry employed for this shelxl refinement is uniquely defined
by the following loop, which should always be used as a source of
symmetry information in preference to the above space-group names.
They are only intended as comments.
;
_shelx_estimated_absorpt_t_max 0.789
_shelx_estimated_absorpt_t_min 0.682
_olex2_refinement_description
;
1. Fixed Uiso
 At 1.2 times of:
  All C(H) groups, All C(H,H) groups
 At 1.5 times of:
  All C(H,H,H) groups
2. Restrained distances
 C44-C45
 1.45 with sigma of 0.01
 C35-C36
 1.45 with sigma of 0.01
 C43-C39 \\sim C43-C41
 with sigma of 0.01
 C43-C40 \\sim C43-C42
 with sigma of 0.01
 C54-C56 \\sim C54-C57 \\sim C54-C55
 with sigma of 0.01
 C35-C36 \\sim C35-C37 \\sim C35-C36A
 with sigma of 0.01
3. Rigid bond restraints
 C23, C22
 with sigma for 1-2 distances of 0.001 and sigma for 1-3 distances of 0.002
 Ti2, O9
 with sigma for 1-2 distances of 0.001 and sigma for 1-3 distances of 0.002
4. Uiso/Uaniso restraints and constraints
C23 \\sim C22: within 2A with sigma of 0.001 and sigma for terminal atoms of
0.002 within 2A
Ti2 \\sim O9: within 2A with sigma of 0.001 and sigma for terminal atoms of
0.002 within 2A
Uanis(C56) \\sim Ueq, Uanis(C39) \\sim Ueq, Uanis(C41) \\sim Ueq, Uanis(C31)
\\sim Ueq, Uanis(C47) \\sim Ueq, Uanis(C40) \\sim Ueq, Uanis(C46) \\sim Ueq,
Uanis(C32) \\sim Ueq, Uanis(C55) \\sim Ueq, Uanis(C30) \\sim Ueq: with sigma of
0.01 and sigma for terminal atoms of 0.02
5. Others
 Sof(H54a)=Sof(C56)=Sof(H56a)=Sof(H56b)=Sof(H56c)=1-FVAR(1)
 Sof(H54)=Sof(C57)=Sof(H57a)=Sof(H57b)=Sof(H57c)=FVAR(1)
 Sof(C39)=Sof(H39a)=Sof(H39b)=Sof(H39c)=Sof(C41)=Sof(H41a)=Sof(H41b)=Sof(H41c)=
 1-FVAR(2)
 Sof(H43)=Sof(C42)=Sof(H42a)=Sof(H42b)=Sof(H42c)=Sof(C40)=Sof(H40a)=Sof(H40b)=
 Sof(H40c)=FVAR(2)
 Sof(C45)=Sof(H45a)=Sof(H45b)=Sof(H45c)=Sof(C47)=Sof(H47a)=Sof(H47b)=Sof(H47c)=
 1-FVAR(3)
 Sof(C46)=Sof(H46a)=Sof(H46b)=Sof(H46c)=Sof(C48)=Sof(H48a)=Sof(H48b)=Sof(H48c)=
 FVAR(3)
 Sof(H30a)=Sof(C34)=Sof(O1A)=Sof(O2A)=1-FVAR(4)
 Sof(H30)=Sof(C33)=Sof(O1)=Sof(O2)=FVAR(4)
 Sof(H35a)=Sof(C36A)=Sof(H36d)=Sof(H36e)=Sof(H36f)=1-FVAR(5)
 Sof(H35)=Sof(C36)=Sof(H36a)=Sof(H36b)=Sof(H36c)=FVAR(5)
6.a Ternary CH refined with riding coordinates:
 C27(H27), C1(H1), C43(H43), C8(H8), C20(H20), C35(H35), C35(H35a), C5(H5),
 C54(H54), C54(H54a), C30(H30), C30(H30a)
6.b Aromatic/amide H refined with riding coordinates:
 C23(H23), C52(H52), C16(H16), C53(H53), C50(H50), C51(H51), C38(H38),
 C58(H58), C22(H22), C17(H17)
6.c Idealised Me refined as rotating group:
 C12(H12a,H12b,H12c), C13(H13a,H13b,H13c), C29(H29a,H29b,H29c), C9(H9a,H9b,
 H9c), C2(H2a,H2b,H2c), C3(H3a,H3b,H3c), C37(H37a,H37b,H37c), C28(H28a,H28b,
 H28c), C7(H7a,H7b,H7c), C4(H4a,H4b,H4c), C18(H18a,H18b,H18c), C19(H19a,H19b,
 H19c), C36(H36a,H36b,H36c), C55(H55a,H55b,H55c), C57(H57a,H57b,H57c), C56(H56a,
 H56b,H56c), C42(H42a,H42b,H42c), C40(H40a,H40b,H40c), C39(H39a,H39b,H39c),
 C41(H41a,H41b,H41c), C46(H46a,H46b,H46c), C48(H48a,H48b,H48c), C45(H45a,H45b,
 H45c), C47(H47a,H47b,H47c), C6(H6a,H6b,H6c), C32(H32a,H32b,H32c), C31(H31a,
 H31b,H31c), C36A(H36d,H36e,H36f)
;
_olex2_submission_special_instructions 'No special instructions were received'

loop_
_space_group_symop_operation_xyz
'x, y, z'
'-x, -y, -z'

loop_
_atom_site_label
_atom_site_type_symbol
_atom_site_fract_x
_atom_site_fract_y
_atom_site_fract_z
_atom_site_U_iso_or_equiv
_atom_site_adp_type
_atom_site_occupancy
_atom_site_site_symmetry_order
_atom_site_calc_flag
_atom_site_refinement_flags_posn
_atom_site_refinement_flags_adp
_atom_site_refinement_flags_occupancy
_atom_site_disorder_assembly
_atom_site_disorder_group
Fe01 Fe 0.77326(4) 0.57496(4) 0.47553(2) 0.04418(12) Uani 1 1 d . . . . .
Ti3 Ti 0.58763(4) 0.42507(4) 0.71490(2) 0.03271(12) Uani 1 1 d . . . . .
Ti2 Ti 0.72295(4) 0.51956(4) 0.75698(2) 0.03202(12) Uani 1 1 d . U . . .
Ti4 Ti 0.82998(4) 0.24873(4) 0.71047(3) 0.03689(13) Uani 1 1 d . . . . .
Ti1 Ti 0.48160(4) 0.71159(4) 0.73356(3) 0.04090(14) Uani 1 1 d . . . . .
Ti5 Ti 0.65031(5) 0.79120(4) 0.75748(3) 0.04563(15) Uani 1 1 d . . . . .
O10 O 0.72150(14) 0.38894(14) 0.74198(9) 0.0324(4) Uani 1 1 d . . . . .
O19 O 0.75711(15) 0.56694(14) 0.65784(9) 0.0356(4) Uani 1 1 d . . . . .
O22 O 0.62830(15) 0.45376(15) 0.61905(9) 0.0382(4) Uani 1 1 d . . . . .
O9 O 0.54953(15) 0.55329(15) 0.73654(10) 0.0402(4) Uani 1 1 d . U . . .
O8 O 0.62565(15) 0.66768(15) 0.76660(10) 0.0378(4) Uani 1 1 d . . . . .
O4 O 0.43969(16) 0.42787(17) 0.71579(10) 0.0436(5) Uani 1 1 d . . . . .
O21 O 0.81246(16) 0.34649(15) 0.61159(10) 0.0395(4) Uani 1 1 d . . . . .
O20 O 0.59168(16) 0.69789(16) 0.63652(10) 0.0428(5) Uani 1 1 d . . . . .
O11 O 0.67958(16) 0.26386(15) 0.70136(10) 0.0387(4) Uani 1 1 d . . . . .
O14 O 0.93538(15) 0.30663(15) 0.71577(10) 0.0407(5) Uani 1 1 d . . . . .
O15 O 0.71484(16) 0.48153(17) 0.84466(10) 0.0433(5) Uani 1 1 d . . . . .
O6 O 0.37379(17) 0.74515(18) 0.68665(12) 0.0536(6) Uani 1 1 d . . . . .
O13 O 0.83675(19) 0.16963(17) 0.79071(12) 0.0556(6) Uani 1 1 d . . . . .
O16 O 0.79474(17) 0.68617(17) 0.78542(12) 0.0515(6) Uani 1 1 d . . . . .
O12 O 0.93001(17) 0.14653(16) 0.66084(12) 0.0515(5) Uani 1 1 d . . . . .
O7 O 0.50005(17) 0.84572(16) 0.72892(12) 0.0517(5) Uani 1 1 d . . . . .
N2 N 0.90225(17) 0.40191(18) 0.73682(11) 0.0345(5) Uani 1 1 d . . . . .
O5 O 0.39630(17) 0.72095(18) 0.81475(12) 0.0551(6) Uani 1 1 d . . . . .
N1 N 0.53675(19) 0.35838(19) 0.81806(12) 0.0385(5) Uani 1 1 d . . . . .
N3 N 0.83626(19) 0.58694(19) 0.76797(12) 0.0394(5) Uani 1 1 d . . . . .
O3 O 0.2921(2) 0.3968(3) 0.76714(14) 0.0789(9) Uani 1 1 d . . . . .
O17 O 0.6127(2) 0.8716(2) 0.82147(14) 0.0719(7) Uani 1 1 d . . . . .
O18 O 0.7142(2) 0.8436(2) 0.68383(14) 0.0760(8) Uani 1 1 d . . . . .
C11 C 0.9808(2) 0.4220(2) 0.74792(14) 0.0375(6) Uani 1 1 d . . . . .
C14 C 0.7291(2) 0.4114(2) 0.58640(14) 0.0377(6) Uani 1 1 d . . . . .
C26 C 0.3809(2) 0.3977(3) 0.76658(16) 0.0451(7) Uani 1 1 d . . . . .
C10 C 0.9426(2) 0.5283(2) 0.76720(14) 0.0399(6) Uani 1 1 d . . . . .
C25 C 0.4356(2) 0.3582(2) 0.82756(15) 0.0430(7) Uani 1 1 d . . . . .
C59 C 0.6935(2) 0.6407(2) 0.62006(14) 0.0371(6) Uani 1 1 d . . . . .
C49 C 0.7457(2) 0.6603(2) 0.55098(15) 0.0417(7) Uani 1 1 d . . . . .
C23 C 0.4540(3) 0.2747(3) 0.93733(16) 0.0611(7) Uani 1 1 d . U . . .
H23 H 0.425636 0.246009 0.978811 0.073 Uiso 1 1 calc R U . . .
C52 C 0.8747(3) 0.6534(3) 0.45595(17) 0.0545(8) Uani 1 1 d . . . . .
H52 H 0.943348 0.636284 0.425964 0.065 Uiso 1 1 calc R U . . .
C15 C 0.7434(3) 0.4452(2) 0.51463(14) 0.0426(7) Uani 1 1 d . . . . .
C16 C 0.8500(3) 0.4138(3) 0.47210(15) 0.0495(8) Uani 1 1 d . . . . .
H16 H 0.920602 0.365858 0.484828 0.059 Uiso 1 1 calc R U . . .
C53 C 0.8621(3) 0.6130(2) 0.52443(16) 0.0445(7) Uani 1 1 d . . . . .
H53 H 0.920697 0.563465 0.548163 0.053 Uiso 1 1 calc R U . . .
C50 C 0.6871(3) 0.7286(3) 0.49856(17) 0.0554(8) Uani 1 1 d . . . . .
H50 H 0.608421 0.770170 0.501945 0.067 Uiso 1 1 calc R U . . .
C51 C 0.7674(3) 0.7231(3) 0.44062(18) 0.0620(10) Uani 1 1 d . . . . .
H51 H 0.751428 0.760439 0.398113 0.074 Uiso 1 1 calc R U . . .
C12 C 1.0187(3) 0.5658(3) 0.7846(2) 0.0608(9) Uani 1 1 d . . . . .
H12A H 1.053635 0.518784 0.822483 0.091 Uiso 1 1 calc R U . . .
H12B H 0.975550 0.638627 0.796596 0.091 Uiso 1 1 calc R U . . .
H12C H 1.076957 0.564581 0.746384 0.091 Uiso 1 1 calc R U . . .
C21 C 0.5974(3) 0.3163(3) 0.86717(16) 0.0481(7) Uani 1 1 d . . . . .
C38 C 0.6601(3) 0.5172(3) 0.47507(16) 0.0557(8) Uani 1 1 d . . . . .
H38 H 0.581665 0.550832 0.490046 0.067 Uiso 1 1 calc R U . . .
C58 C 0.8310(4) 0.4671(3) 0.40794(16) 0.0621(10) Uani 1 1 d . . . . .
H58 H 0.886999 0.461864 0.369931 0.075 Uiso 1 1 calc R U . . .
C27 C 0.6644(3) 0.1813(3) 0.68002(19) 0.0545(8) Uani 1 1 d . . . . .
H27 H 0.740604 0.124285 0.666804 0.065 Uiso 1 1 calc R U . . .
C13 C 1.1008(2) 0.3437(3) 0.74039(18) 0.0524(8) Uani 1 1 d . . . . .
H13A H 1.106003 0.272322 0.758402 0.079 Uiso 1 1 calc R U . . .
H13B H 1.141754 0.363285 0.764670 0.079 Uiso 1 1 calc R U . . .
H13C H 1.133451 0.344166 0.693141 0.079 Uiso 1 1 calc R U . . .
C24 C 0.3935(3) 0.3183(3) 0.88851(18) 0.0616(9) Uani 1 1 d . . . . .
C22 C 0.5549(3) 0.2725(3) 0.92652(17) 0.0628(7) Uani 1 1 d . U . . .
H22 H 0.600123 0.239665 0.960627 0.075 Uiso 1 1 calc R U . . .
C17 C 0.7154(4) 0.5291(3) 0.40967(17) 0.0673(10) Uani 1 1 d . . . . .
H17 H 0.680140 0.572142 0.372807 0.081 Uiso 1 1 calc R U . . .
C1 C 0.2847(3) 0.7366(3) 0.8414(2) 0.0709(11) Uani 1 1 d . . . . .
H1 H 0.235112 0.784209 0.808101 0.085 Uiso 1 1 calc R U . . .
C29 C 0.6071(5) 0.2234(4) 0.6192(3) 0.1082(19) Uani 1 1 d . . . . .
H29A H 0.529717 0.275107 0.631454 0.162 Uiso 1 1 calc R U . . .
H29B H 0.607111 0.164293 0.601473 0.162 Uiso 1 1 calc R U . . .
H29C H 0.647394 0.258236 0.585311 0.162 Uiso 1 1 calc R U . . .
C43 C 0.9212(5) 0.0857(4) 0.8228(3) 0.112(2) Uani 1 1 d D . . . .
H43 H 0.991998 0.094518 0.804307 0.134 Uiso 0.690(14) 1 calc R U P A 1
C8 C 0.4350(4) 0.9548(3) 0.7041(3) 0.0892(15) Uani 1 1 d . . . . .
H8 H 0.470967 0.996599 0.715020 0.107 Uiso 1 1 calc R U . . .
C20 C 0.7038(4) 0.5219(4) 0.9040(2) 0.0859(14) Uani 1 1 d . . . . .
H20 H 0.706469 0.592858 0.891271 0.103 Uiso 1 1 calc R U . . .
C9 C 0.4492(5) 0.9678(4) 0.6305(3) 0.120(2) Uani 1 1 d . . . . .
H9A H 0.413981 0.929793 0.616280 0.180 Uiso 1 1 calc R U . . .
H9B H 0.529206 0.938646 0.612137 0.180 Uiso 1 1 calc R U . . .
H9C H 0.413599 1.043684 0.614233 0.180 Uiso 1 1 calc R U . . .
C2 C 0.2475(4) 0.7900(5) 0.9042(3) 0.1124(19) Uani 1 1 d . . . . .
H2A H 0.169370 0.802767 0.921873 0.169 Uiso 1 1 calc R U . . .
H2B H 0.253714 0.858003 0.894159 0.169 Uiso 1 1 calc R U . . .
H2C H 0.295173 0.743761 0.937341 0.169 Uiso 1 1 calc R U . . .
C3 C 0.2775(5) 0.6325(5) 0.8539(3) 0.118(2) Uani 1 1 d . . . . .
H3A H 0.330569 0.583093 0.883488 0.177 Uiso 1 1 calc R U . . .
H3B H 0.296066 0.603161 0.811570 0.177 Uiso 1 1 calc R U . . .
H3C H 0.201259 0.642670 0.874754 0.177 Uiso 1 1 calc R U . . .
C37 C 0.2165(4) 0.7295(5) 0.6655(3) 0.1133(19) Uani 1 1 d D . . . .
H37A H 0.181256 0.730595 0.628966 0.170 Uiso 1 1 calc R U . . .
H37B H 0.165645 0.788526 0.691636 0.170 Uiso 1 1 calc R U . . .
H37C H 0.232729 0.661783 0.694214 0.170 Uiso 1 1 calc R U . . .
C28 C 0.6057(5) 0.1331(4) 0.7361(3) 0.1038(18) Uani 1 1 d . . . . .
H28A H 0.637076 0.121848 0.776493 0.156 Uiso 1 1 calc R U . . .
H28B H 0.615427 0.064623 0.725572 0.156 Uiso 1 1 calc R U . . .
H28C H 0.525650 0.181002 0.743192 0.156 Uiso 1 1 calc R U . . .
C35 C 0.3205(5) 0.7406(6) 0.6386(3) 0.125(2) Uani 1 1 d D . . . .
H35 H 0.290889 0.816503 0.618092 0.151 Uiso 0.50(2) 1 calc R U P B 1
H35A H 0.366880 0.662713 0.635628 0.151 Uiso 0.50(2) 1 calc R U P B 2
C5 C 0.5744(6) 0.8919(7) 0.8871(3) 0.139(3) Uani 1 1 d . . . . .
H5 H 0.617986 0.820152 0.910022 0.166 Uiso 1 1 calc R U . . .
C7 C 0.3221(5) 0.9948(4) 0.7421(3) 0.129(2) Uani 1 1 d . . . . .
H7A H 0.283070 1.071680 0.729695 0.193 Uiso 1 1 calc R U . . .
H7B H 0.326450 0.981004 0.789787 0.193 Uiso 1 1 calc R U . . .
H7C H 0.280914 0.958704 0.732446 0.193 Uiso 1 1 calc R U . . .
C54 C 0.8066(6) 0.8471(8) 0.6435(3) 0.166(3) Uani 1 1 d D . . . .
H54 H 0.819222 0.901672 0.660312 0.199 Uiso 0.278(13) 1 calc R U P C 1
H54A H 0.846597 0.770156 0.636217 0.199 Uiso 0.722(13) 1 calc R U P C 2
C4 C 0.4624(6) 0.9006(7) 0.9104(3) 0.150(3) Uani 1 1 d . . . . .
H4A H 0.448184 0.893555 0.959154 0.225 Uiso 1 1 calc R U . . .
H4B H 0.454040 0.843915 0.894914 0.225 Uiso 1 1 calc R U . . .
H4C H 0.408667 0.970089 0.893038 0.225 Uiso 1 1 calc R U . . .
C18 C 0.5931(6) 0.5399(7) 0.9426(3) 0.169(3) Uani 1 1 d . . . . .
H18A H 0.588289 0.471487 0.956947 0.254 Uiso 1 1 calc R U . . .
H18B H 0.535363 0.585721 0.914975 0.254 Uiso 1 1 calc R U . . .
H18C H 0.581503 0.574559 0.981774 0.254 Uiso 1 1 calc R U . . .
C19 C 0.8005(6) 0.4518(7) 0.9382(3) 0.169(3) Uani 1 1 d . . . . .
H19A H 0.790326 0.477243 0.980823 0.254 Uiso 1 1 calc R U . . .
H19B H 0.869289 0.452624 0.910354 0.254 Uiso 1 1 calc R U . . .
H19C H 0.806275 0.378926 0.946190 0.254 Uiso 1 1 calc R U . . .
C36 C 0.3869(10) 0.6872(13) 0.5815(6) 0.092(4) Uani 0.50(2) 1 d D . P B 1
H36A H 0.418698 0.610015 0.594369 0.138 Uiso 0.50(2) 1 calc R U P B 1
H36B H 0.447758 0.709539 0.563761 0.138 Uiso 0.50(2) 1 calc R U P B 1
H36C H 0.339854 0.705374 0.547416 0.138 Uiso 0.50(2) 1 calc R U P B 1
C55 C 0.7861(9) 0.8907(8) 0.5761(4) 0.205(4) Uani 1 1 d D U . . .
H55A H 0.855821 0.860135 0.544991 0.308 Uiso 1 1 calc R U . . .
H55B H 0.759501 0.968283 0.571518 0.308 Uiso 1 1 calc R U . . .
H55C H 0.729230 0.873281 0.566136 0.308 Uiso 1 1 calc R U . . .
C57 C 0.9128(11) 0.7699(12) 0.6260(10) 0.086(7) Uani 0.278(13) 1 d D . P C 1
H57A H 0.909985 0.725446 0.596574 0.128 Uiso 0.278(13) 1 calc R U P C 1
H57B H 0.941611 0.725515 0.666204 0.128 Uiso 0.278(13) 1 calc R U P C 1
H57C H 0.962338 0.803989 0.602916 0.128 Uiso 0.278(13) 1 calc R U P C 1
C56 C 0.8856(7) 0.8503(9) 0.6770(6) 0.179(7) Uani 0.722(13) 1 d D U P C 2
H56A H 0.950786 0.850643 0.644598 0.268 Uiso 0.722(13) 1 calc R U P C 2
H56B H 0.909599 0.787567 0.709954 0.268 Uiso 0.722(13) 1 calc R U P C 2
H56C H 0.850812 0.915005 0.699414 0.268 Uiso 0.722(13) 1 calc R U P C 2
C42 C 0.9417(15) -0.0180(7) 0.8097(9) 0.228(9) Uani 0.690(14) 1 d D . P A 1
H42A H 1.014891 -0.070103 0.821058 0.342 Uiso 0.690(14) 1 calc R U P A 1
H42B H 0.941166 -0.016445 0.762370 0.342 Uiso 0.690(14) 1 calc R U P A 1
H42C H 0.883017 -0.038252 0.836567 0.342 Uiso 0.690(14) 1 calc R U P A 1
C40 C 0.8964(14) 0.1007(12) 0.8936(6) 0.196(8) Uani 0.690(14) 1 d D U P A 1
H40A H 0.834829 0.081222 0.915673 0.294 Uiso 0.690(14) 1 calc R U P A 1
H40B H 0.874637 0.175549 0.897866 0.294 Uiso 0.690(14) 1 calc R U P A 1
H40C H 0.963168 0.055481 0.914402 0.294 Uiso 0.690(14) 1 calc R U P A 1
C39 C 0.991(2) 0.1105(19) 0.8506(13) 0.136(10) Uani 0.310(14) 1 d D U P A 2
H39A H 1.026539 0.052188 0.884077 0.204 Uiso 0.310(14) 1 calc R U P A 2
H39B H 0.946040 0.176295 0.871691 0.204 Uiso 0.310(14) 1 calc R U P A 2
H39C H 1.048819 0.120418 0.815516 0.204 Uiso 0.310(14) 1 calc R U P A 2
C41 C 0.8729(19) 0.0181(19) 0.8638(14) 0.124(9) Uani 0.310(14) 1 d D U P A 2
H41A H 0.816602 0.016670 0.841925 0.186 Uiso 0.310(14) 1 calc R U P A 2
H41B H 0.837166 0.045433 0.906896 0.186 Uiso 0.310(14) 1 calc R U P A 2
H41C H 0.931674 -0.054240 0.870502 0.186 Uiso 0.310(14) 1 calc R U P A 2
C46 C 1.0999(13) 0.0341(12) 0.6000(8) 0.110(7) Uani 0.430(16) 1 d . U P D 3
H46A H 1.148975 0.033566 0.628348 0.164 Uiso 0.430(16) 1 calc R U P D 3
H46B H 1.139705 0.026301 0.554250 0.164 Uiso 0.430(16) 1 calc R U P D 3
H46C H 1.078319 -0.025025 0.616536 0.164 Uiso 0.430(16) 1 calc R U P D 3
C48 C 0.9281(12) 0.1226(10) 0.5460(6) 0.074(4) Uani 0.430(16) 1 d . . P D 1
H48A H 0.917253 0.056783 0.557791 0.112 Uiso 0.430(16) 1 calc R U P D 1
H48B H 0.968120 0.124202 0.500338 0.112 Uiso 0.430(16) 1 calc R U P D 1
H48C H 0.854923 0.184133 0.549168 0.112 Uiso 0.430(16) 1 calc R U P D 1
C45 C 1.1243(6) 0.0805(9) 0.6216(6) 0.091(4) Uani 0.570(16) 1 d D . P D 2
H45A H 1.128993 0.131670 0.644895 0.137 Uiso 0.570(16) 1 calc R U P D 2
H45B H 1.181580 0.066168 0.581672 0.137 Uiso 0.570(16) 1 calc R U P D 2
H45C H 1.136751 0.013980 0.651018 0.137 Uiso 0.570(16) 1 calc R U P D 2
C47 C 0.9999(14) 0.0528(15) 0.5705(6) 0.123(6) Uani 0.570(16) 1 d . U P D 2
H47A H 1.006572 -0.010405 0.602311 0.184 Uiso 0.570(16) 1 calc R U P D 2
H47B H 1.060621 0.032436 0.532539 0.184 Uiso 0.570(16) 1 calc R U P D 2
H47C H 0.927524 0.083583 0.554809 0.184 Uiso 0.570(16) 1 calc R U P D 2
C44 C 1.0072(4) 0.1272(4) 0.6012(3) 0.0857(15) Uani 1 1 d D . . . .
C6 C 0.6156(9) 0.9520(9) 0.9082(4) 0.201(5) Uani 1 1 d . . . . .
H6A H 0.575490 1.027176 0.891919 0.301 Uiso 1 1 calc R U . . .
H6B H 0.695693 0.927800 0.890656 0.301 Uiso 1 1 calc R U . . .
H6C H 0.604716 0.943461 0.956925 0.301 Uiso 1 1 calc R U . . .
C30 C 0.1386(5) 0.2711(7) 0.9474(4) 0.152(3) Uani 1 1 d . U . . .
H30 H 0.085911 0.330299 0.919520 0.182 Uiso 0.748(10) 1 calc R U P E 1
H30A H 0.075570 0.325805 0.924253 0.182 Uiso 0.252(10) 1 calc R U P E 2
C32 C 0.1048(7) 0.2859(10) 1.0168(5) 0.228(5) Uani 1 1 d . U . . .
H32A H 0.046452 0.260580 1.035903 0.342 Uiso 1 1 calc R U . . .
H32B H 0.075270 0.361684 1.021688 0.342 Uiso 1 1 calc R U . . .
H32C H 0.169534 0.245387 1.040028 0.342 Uiso 1 1 calc R U . . .
C31 C 0.1505(9) 0.1584(10) 0.9365(7) 0.273(7) Uani 1 1 d . U . . .
H31A H 0.211107 0.101901 0.958815 0.409 Uiso 1 1 calc R U . . .
H31B H 0.167832 0.151420 0.888787 0.409 Uiso 1 1 calc R U . . .
H31C H 0.080011 0.152112 0.955240 0.409 Uiso 1 1 calc R U . . .
C33 C 0.2669(8) 0.3429(9) 0.9071(5) 0.0623(17) Uani 0.748(10) 1 d . . P E 1
O1 O 0.2571(6) 0.2540(6) 0.9222(5) 0.090(2) Uani 0.748(10) 1 d . . P E 1
O2 O 0.1933(4) 0.4299(5) 0.9094(2) 0.0888(19) Uani 0.748(10) 1 d . . P E 1
C34 C 0.3055(18) 0.273(3) 0.8954(11) 0.070(6) Uani 0.252(10) 1 d . . P E 2
O1A O 0.2962(13) 0.2164(13) 0.8671(11) 0.109(7) Uani 0.252(10) 1 d . . P E 2
O2A O 0.2303(12) 0.328(3) 0.9441(10) 0.093(7) Uani 0.252(10) 1 d . . P E 2
C36A C 0.3579(15) 0.772(2) 0.5714(5) 0.152(10) Uani 0.50(2) 1 d D . P B 2
H36D H 0.306212 0.777459 0.543094 0.228 Uiso 0.50(2) 1 calc R U P B 2
H36E H 0.433104 0.718044 0.556660 0.228 Uiso 0.50(2) 1 calc R U P B 2
H36F H 0.360305 0.840660 0.568310 0.228 Uiso 0.50(2) 1 calc R U P B 2
H44 H 1.008(4) 0.194(4) 0.575(2) 0.108(17) Uiso 1 1 d . . . . .
H21 H 0.670(3) 0.317(2) 0.8595(15) 0.041(8) Uiso 1 1 d . . . . .

loop_
_atom_site_aniso_label
_atom_site_aniso_U_11
_atom_site_aniso_U_22
_atom_site_aniso_U_33
_atom_site_aniso_U_23
_atom_site_aniso_U_13
_atom_site_aniso_U_12
Fe01 0.0470(3) 0.0471(3) 0.0371(2) 0.00032(19) -0.00561(19) -0.0213(2)
Ti3 0.0275(2) 0.0364(3) 0.0384(3) -0.0023(2) -0.0075(2) -0.0169(2)
Ti2 0.0262(2) 0.0342(3) 0.0385(3) -0.0078(2) -0.00454(19) -0.0140(2)
Ti4 0.0312(3) 0.0321(3) 0.0474(3) -0.0051(2) -0.0081(2) -0.0123(2)
Ti1 0.0270(2) 0.0373(3) 0.0536(3) -0.0094(2) -0.0040(2) -0.0089(2)
Ti5 0.0416(3) 0.0403(3) 0.0578(3) -0.0175(3) 0.0025(3) -0.0197(2)
O10 0.0265(9) 0.0352(10) 0.0377(10) -0.0051(8) -0.0069(7) -0.0137(7)
O19 0.0318(9) 0.0352(10) 0.0390(10) -0.0048(8) -0.0051(8) -0.0134(8)
O22 0.0354(10) 0.0415(11) 0.0398(10) -0.0015(8) -0.0076(8) -0.0186(8)
O9 0.0305(8) 0.0402(11) 0.0492(11) -0.0065(9) -0.0047(8) -0.0145(8)
O8 0.0290(9) 0.0362(10) 0.0487(11) -0.0126(9) -0.0033(8) -0.0122(8)
O4 0.0331(10) 0.0589(13) 0.0440(11) 0.0022(10) -0.0105(9) -0.0252(9)
O21 0.0356(10) 0.0395(11) 0.0436(11) -0.0047(9) -0.0058(9) -0.0164(9)
O20 0.0336(10) 0.0417(11) 0.0452(11) -0.0040(9) -0.0046(9) -0.0103(9)
O11 0.0398(10) 0.0352(10) 0.0487(11) -0.0065(9) -0.0073(9) -0.0216(9)
O14 0.0277(9) 0.0386(11) 0.0562(12) -0.0124(9) -0.0085(9) -0.0105(8)
O15 0.0411(11) 0.0533(12) 0.0400(10) -0.0110(9) -0.0047(9) -0.0224(9)
O6 0.0347(11) 0.0527(13) 0.0690(15) -0.0086(11) -0.0169(10) -0.0100(10)
O13 0.0493(13) 0.0471(13) 0.0613(14) 0.0093(11) -0.0174(11) -0.0146(10)
O16 0.0431(12) 0.0456(12) 0.0773(16) -0.0234(11) -0.0090(11) -0.0223(10)
O12 0.0431(12) 0.0397(12) 0.0683(15) -0.0152(10) -0.0023(11) -0.0139(9)
O7 0.0430(12) 0.0331(11) 0.0713(15) -0.0104(10) -0.0052(11) -0.0094(9)
N2 0.0264(11) 0.0371(12) 0.0418(12) -0.0075(10) -0.0068(9) -0.0131(9)
O5 0.0343(11) 0.0607(14) 0.0633(14) -0.0158(11) 0.0055(10) -0.0164(10)
N1 0.0332(12) 0.0443(14) 0.0419(13) -0.0028(11) -0.0072(10) -0.0202(10)
N3 0.0359(12) 0.0409(13) 0.0480(14) -0.0123(11) -0.0037(11) -0.0205(11)
O3 0.0488(14) 0.134(3) 0.0732(17) 0.0114(17) -0.0196(13) -0.0604(16)
O17 0.0719(17) 0.0639(16) 0.0824(18) -0.0409(14) -0.0010(14) -0.0228(13)
O18 0.0579(15) 0.087(2) 0.0780(18) 0.0058(15) 0.0013(14) -0.0381(14)
C11 0.0290(13) 0.0457(16) 0.0400(15) -0.0047(12) -0.0058(11) -0.0176(12)
C14 0.0432(16) 0.0387(15) 0.0406(15) -0.0071(12) -0.0062(13) -0.0247(13)
C26 0.0324(15) 0.0540(19) 0.0535(18) -0.0026(15) -0.0108(13) -0.0217(14)
C10 0.0330(14) 0.0507(17) 0.0429(15) -0.0068(13) -0.0059(12) -0.0233(13)
C25 0.0365(15) 0.0522(18) 0.0444(16) -0.0055(14) -0.0050(13) -0.0231(13)
C59 0.0347(14) 0.0332(14) 0.0444(15) -0.0047(12) -0.0058(12) -0.0154(12)
C49 0.0417(16) 0.0334(15) 0.0479(16) -0.0020(13) -0.0048(13) -0.0161(12)
C23 0.0618(16) 0.093(2) 0.0389(13) 0.0124(13) -0.0112(13) -0.0488(15)
C52 0.057(2) 0.0501(19) 0.0541(19) -0.0050(15) 0.0062(16) -0.0277(16)
C15 0.0475(17) 0.0476(17) 0.0391(15) -0.0067(13) -0.0053(13) -0.0258(14)
C16 0.0578(19) 0.0505(18) 0.0441(17) -0.0105(14) -0.0012(15) -0.0274(16)
C53 0.0434(16) 0.0403(16) 0.0502(17) -0.0075(13) -0.0009(14) -0.0201(13)
C50 0.055(2) 0.0436(18) 0.0532(19) 0.0036(15) -0.0043(16) -0.0138(15)
C51 0.080(3) 0.0461(19) 0.0496(19) 0.0058(15) -0.0035(18) -0.0254(18)
C12 0.0425(17) 0.068(2) 0.088(3) -0.019(2) -0.0178(18) -0.0298(17)
C21 0.0434(17) 0.062(2) 0.0429(17) -0.0003(15) -0.0121(14) -0.0262(16)
C38 0.059(2) 0.073(2) 0.0453(18) -0.0002(16) -0.0165(16) -0.0355(18)
C58 0.082(3) 0.076(2) 0.0382(17) -0.0108(17) 0.0034(17) -0.047(2)
C27 0.058(2) 0.0470(18) 0.075(2) -0.0140(17) -0.0096(17) -0.0341(16)
C13 0.0293(14) 0.060(2) 0.070(2) -0.0101(17) -0.0111(15) -0.0179(14)
C24 0.053(2) 0.090(3) 0.053(2) 0.0023(19) -0.0026(16) -0.047(2)
C22 0.0625(16) 0.094(2) 0.0412(13) 0.0105(13) -0.0133(13) -0.0467(15)
C17 0.094(3) 0.085(3) 0.0402(18) 0.0060(18) -0.0244(19) -0.053(2)
C1 0.0439(19) 0.082(3) 0.081(3) -0.020(2) 0.0120(18) -0.0274(19)
C29 0.158(5) 0.100(4) 0.109(4) -0.026(3) -0.063(4) -0.067(4)
C43 0.091(4) 0.100(4) 0.108(4) 0.040(3) -0.044(3) -0.016(3)
C8 0.075(3) 0.037(2) 0.130(4) 0.000(2) -0.015(3) -0.0053(19)
C20 0.109(4) 0.122(4) 0.053(2) -0.031(2) 0.001(2) -0.069(3)
C9 0.118(5) 0.079(3) 0.108(4) 0.029(3) -0.020(4) -0.010(3)
C2 0.085(3) 0.136(5) 0.109(4) -0.064(4) 0.039(3) -0.045(3)
C3 0.101(4) 0.112(4) 0.153(5) -0.039(4) 0.036(4) -0.071(3)
C37 0.083(3) 0.148(5) 0.142(5) -0.022(4) -0.037(3) -0.066(4)
C28 0.127(4) 0.084(3) 0.130(4) -0.025(3) 0.016(3) -0.081(3)
C35 0.098(4) 0.215(7) 0.099(4) -0.019(5) -0.036(3) -0.087(5)
C5 0.155(6) 0.201(7) 0.117(5) -0.099(5) 0.043(4) -0.122(6)
C7 0.092(4) 0.082(4) 0.141(5) -0.023(3) -0.017(4) 0.029(3)
C54 0.124(6) 0.282(11) 0.108(5) 0.009(6) 0.024(5) -0.133(7)
C4 0.111(5) 0.237(9) 0.089(4) -0.010(5) 0.011(4) -0.080(5)
C18 0.147(6) 0.258(9) 0.097(4) -0.110(5) 0.051(4) -0.077(6)
C19 0.167(7) 0.294(11) 0.067(3) -0.021(5) -0.057(4) -0.097(7)
C36 0.077(7) 0.119(10) 0.085(7) -0.027(8) -0.023(6) -0.035(7)
C55 0.276(10) 0.279(10) 0.122(6) -0.026(6) 0.056(6) -0.211(9)
C57 0.063(10) 0.098(13) 0.101(13) -0.031(10) 0.024(9) -0.047(9)
C56 0.077(5) 0.163(10) 0.286(14) 0.097(9) -0.053(7) -0.080(6)
C42 0.290(19) 0.073(7) 0.191(15) -0.011(7) -0.092(14) 0.061(9)
C40 0.190(13) 0.215(13) 0.116(8) -0.005(8) -0.088(9) -0.003(9)
C39 0.109(13) 0.182(17) 0.139(15) 0.053(12) -0.087(12) -0.077(12)
C41 0.126(14) 0.093(13) 0.139(16) 0.069(11) -0.055(12) -0.052(10)
C46 0.080(9) 0.074(8) 0.123(10) -0.023(7) 0.020(8) 0.001(7)
C48 0.097(9) 0.068(7) 0.063(6) -0.036(5) 0.014(6) -0.041(6)
C45 0.046(4) 0.067(6) 0.140(9) -0.026(6) 0.019(5) -0.016(4)
C47 0.129(11) 0.176(13) 0.102(8) -0.070(9) 0.027(8) -0.097(10)
C44 0.081(3) 0.071(3) 0.094(3) -0.039(3) 0.034(3) -0.033(2)
C6 0.296(12) 0.314(13) 0.102(5) -0.078(7) 0.017(6) -0.225(11)
C30 0.084(4) 0.206(6) 0.174(6) 0.036(5) -0.005(4) -0.100(4)
C32 0.142(6) 0.362(13) 0.179(8) 0.044(8) 0.026(6) -0.159(8)
C31 0.193(9) 0.262(11) 0.410(16) 0.046(11) -0.031(9) -0.179(9)
C33 0.044(4) 0.088(6) 0.052(4) 0.007(4) -0.003(3) -0.034(4)
O1 0.059(3) 0.110(5) 0.107(6) 0.015(4) -0.005(3) -0.057(3)
O2 0.053(3) 0.109(4) 0.095(3) -0.008(3) 0.005(2) -0.035(3)
C34 0.046(11) 0.085(18) 0.064(12) 0.000(13) 0.004(9) -0.023(13)
O1A 0.091(10) 0.112(12) 0.155(18) -0.030(11) 0.009(11) -0.078(9)
O2A 0.056(8) 0.17(2) 0.061(10) -0.036(12) 0.022(7) -0.057(12)
C36A 0.097(11) 0.26(3) 0.096(10) -0.072(13) -0.010(8) -0.048(16)

loop_
_atom_type_symbol
_atom_type_description
_atom_type_scat_dispersion_real
_atom_type_scat_dispersion_imag
_atom_type_scat_source
C C 0.0033 0.0016 'International Tables Vol C Tables 4.2.6.8 and 6.1.1.4'
H H 0.0000 0.0000 'International Tables Vol C Tables 4.2.6.8 and 6.1.1.4'
N N 0.0061 0.0033 'International Tables Vol C Tables 4.2.6.8 and 6.1.1.4'
O O 0.0106 0.0060 'International Tables Vol C Tables 4.2.6.8 and 6.1.1.4'
Ti Ti 0.2776 0.4457 'International Tables Vol C Tables 4.2.6.8 and 6.1.1.4'
Fe Fe 0.3463 0.8444 'International Tables Vol C Tables 4.2.6.8 and 6.1.1.4'

loop_
_geom_angle_atom_site_label_1
_geom_angle_atom_site_label_2
_geom_angle_atom_site_label_3
_geom_angle
_geom_angle_site_symmetry_1
_geom_angle_site_symmetry_3
_geom_angle_publ_flag
C49 Fe01 C52 68.57(13) . . ?
C49 Fe01 C16 129.77(12) . . ?
C49 Fe01 C50 40.84(13) . . ?
C49 Fe01 C51 68.22(13) . . ?
C49 Fe01 C38 117.80(13) . . ?
C49 Fe01 C58 167.85(14) . . ?
C49 Fe01 C17 151.02(15) . . ?
C52 Fe01 C17 128.77(15) . . ?
C15 Fe01 C49 108.35(12) . . ?
C15 Fe01 C52 150.78(14) . . ?
C15 Fe01 C16 41.26(12) . . ?
C15 Fe01 C53 117.40(12) . . ?
C15 Fe01 C50 129.54(13) . . ?
C15 Fe01 C51 167.85(14) . . ?
C15 Fe01 C38 41.15(13) . . ?
C15 Fe01 C58 68.51(13) . . ?
C15 Fe01 C17 68.28(14) . . ?
C16 Fe01 C52 117.07(14) . . ?
C16 Fe01 C50 168.63(13) . . ?
C16 Fe01 C51 149.76(14) . . ?
C16 Fe01 C58 40.29(13) . . ?
C16 Fe01 C17 67.78(16) . . ?
C53 Fe01 C49 41.07(12) . . ?
C53 Fe01 C52 40.83(13) . . ?
C53 Fe01 C16 107.99(13) . . ?
C53 Fe01 C50 68.83(14) . . ?
C53 Fe01 C51 68.28(15) . . ?
C53 Fe01 C38 151.29(13) . . ?
C53 Fe01 C58 128.90(15) . . ?
C53 Fe01 C17 166.87(15) . . ?
C50 Fe01 C52 68.19(14) . . ?
C50 Fe01 C58 150.04(15) . . ?
C50 Fe01 C17 117.76(17) . . ?
C51 Fe01 C52 40.18(15) . . ?
C51 Fe01 C50 40.40(14) . . ?
C51 Fe01 C58 117.31(14) . . ?
C51 Fe01 C17 108.68(16) . . ?
C38 Fe01 C52 166.72(14) . . ?
C38 Fe01 C16 68.90(15) . . ?
C38 Fe01 C50 108.30(15) . . ?
C38 Fe01 C51 129.06(16) . . ?
C38 Fe01 C58 68.15(15) . . ?
C38 Fe01 C17 40.37(14) . . ?
C58 Fe01 C52 108.07(14) . . ?
C58 Fe01 C17 40.01(16) . . ?
Ti2 Ti3 Ti4 73.656(18) . . ?
O10 Ti3 Ti2 37.42(6) . . ?
O10 Ti3 Ti4 37.91(6) . . ?
O10 Ti3 O22 100.16(8) . . ?
O10 Ti3 O4 158.73(8) . . ?
O10 Ti3 O11 75.96(8) . . ?
O10 Ti3 N1 85.76(8) . . ?
O22 Ti3 Ti2 96.94(6) . . ?
O22 Ti3 Ti4 85.79(6) . . ?
O22 Ti3 O4 98.57(8) . . ?
O22 Ti3 O11 86.17(8) . . ?
O22 Ti3 N1 165.82(9) . . ?
O9 Ti3 Ti2 48.49(6) . . ?
O9 Ti3 Ti4 122.12(6) . . ?
O9 Ti3 O10 85.30(8) . . ?
O9 Ti3 O22 98.14(9) . . ?
O9 Ti3 O4 101.95(9) . . ?
O9 Ti3 O11 161.24(9) . . ?
O9 Ti3 N1 95.17(9) . . ?
O4 Ti3 Ti2 148.41(7) . . ?
O4 Ti3 Ti4 134.75(7) . . ?
O4 Ti3 O11 95.39(8) . . ?
O4 Ti3 N1 73.77(8) . . ?
O11 Ti3 Ti2 112.99(5) . . ?
O11 Ti3 Ti4 39.67(5) . . ?
O11 Ti3 N1 82.77(8) . . ?
N1 Ti3 Ti2 95.53(6) . . ?
N1 Ti3 Ti4 91.28(6) . . ?
Ti3 Ti2 Ti1 72.283(17) . . ?
O10 Ti2 Ti3 35.06(5) . . ?
O10 Ti2 Ti1 107.28(5) . . ?
O10 Ti2 O19 94.20(8) . . ?
O10 Ti2 O9 69.86(7) . . ?
O10 Ti2 N2 73.34(8) . . ?
O10 Ti2 N3 142.39(8) . . ?
O19 Ti2 Ti3 85.95(5) . . ?
O19 Ti2 Ti1 79.67(5) . . ?
O19 Ti2 O9 86.22(7) . . ?
O19 Ti2 N2 81.22(8) . . ?
O19 Ti2 N3 84.02(8) . . ?
O9 Ti2 Ti3 35.27(5) . . ?
O9 Ti2 Ti1 37.61(5) . . ?
O8 Ti2 Ti3 107.20(6) . . ?
O8 Ti2 Ti1 35.25(6) . . ?
O8 Ti2 O10 141.68(8) . . ?
O8 Ti2 O19 86.80(8) . . ?
O8 Ti2 O9 72.00(7) . . ?
O8 Ti2 N2 144.03(8) . . ?
O8 Ti2 N3 75.87(8) . . ?
O15 Ti2 Ti3 103.87(7) . . ?
O15 Ti2 Ti1 106.40(7) . . ?
O15 Ti2 O10 92.03(9) . . ?
O15 Ti2 O19 169.59(8) . . ?
O15 Ti2 O9 103.78(8) . . ?
O15 Ti2 O8 93.47(9) . . ?
O15 Ti2 N2 92.61(9) . . ?
O15 Ti2 N3 85.95(9) . . ?
N2 Ti2 Ti3 105.63(6) . . ?
N2 Ti2 Ti1 160.88(6) . . ?
N2 Ti2 O9 139.96(8) . . ?
N3 Ti2 Ti3 169.34(7) . . ?
N3 Ti2 Ti1 109.30(6) . . ?
N3 Ti2 O9 146.84(8) . . ?
N3 Ti2 N2 69.26(8) . . ?
O10 Ti4 Ti3 34.45(5) . . ?
O10 Ti4 O21 81.77(7) . . ?
O10 Ti4 O11 74.83(7) . . ?
O21 Ti4 Ti3 70.85(5) . . ?
O11 Ti4 Ti3 41.95(5) . . ?
O11 Ti4 O21 80.86(8) . . ?
O14 Ti4 Ti3 111.29(6) . . ?
O14 Ti4 O10 80.27(7) . . ?
O14 Ti4 O21 85.03(8) . . ?
O14 Ti4 O11 152.84(8) . . ?
O13 Ti4 Ti3 106.82(7) . . ?
O13 Ti4 O10 97.48(9) . . ?
O13 Ti4 O21 176.85(9) . . ?
O13 Ti4 O11 95.99(9) . . ?
O13 Ti4 O14 97.87(10) . . ?
O12 Ti4 Ti3 139.97(8) . . ?
O12 Ti4 O10 163.81(10) . . ?
O12 Ti4 O21 82.41(9) . . ?
O12 Ti4 O11 105.99(9) . . ?
O12 Ti4 O14 94.93(9) . . ?
O12 Ti4 O13 98.50(11) . . ?
Ti5 Ti1 Ti2 66.966(17) . . ?
O9 Ti1 Ti2 44.65(6) . . ?
O9 Ti1 Ti5 111.61(6) . . ?
O9 Ti1 O8 77.56(8) . . ?
O9 Ti1 O20 82.09(8) . . ?
O9 Ti1 O7 149.44(8) . . ?
O8 Ti1 Ti2 33.85(5) . . ?
O8 Ti1 Ti5 35.24(6) . . ?
O8 Ti1 O20 82.02(8) . . ?
O8 Ti1 O7 74.02(8) . . ?
O20 Ti1 Ti2 73.31(5) . . ?
O20 Ti1 Ti5 78.53(6) . . ?
O6 Ti1 Ti2 139.35(8) . . ?
O6 Ti1 Ti5 142.16(8) . . ?
O6 Ti1 O9 99.42(10) . . ?
O6 Ti1 O8 167.06(10) . . ?
O6 Ti1 O20 85.10(9) . . ?
O6 Ti1 O7 105.77(10) . . ?
O6 Ti1 O5 97.23(11) . . ?
O7 Ti1 Ti2 105.30(6) . . ?
O7 Ti1 Ti5 38.88(6) . . ?
O7 Ti1 O20 83.11(9) . . ?
O5 Ti1 Ti2 104.68(8) . . ?
O5 Ti1 Ti5 99.65(8) . . ?
O5 Ti1 O9 97.32(10) . . ?
O5 Ti1 O8 95.65(9) . . ?
O5 Ti1 O20 177.67(9) . . ?
O5 Ti1 O7 96.39(10) . . ?
O8 Ti5 Ti1 37.75(6) . . ?
O8 Ti5 O16 81.97(8) . . ?
O8 Ti5 O7 76.36(8) . . ?
O16 Ti5 Ti1 119.48(6) . . ?
O16 Ti5 O7 158.17(9) . . ?
O7 Ti5 Ti1 38.72(6) . . ?
O17 Ti5 Ti1 119.87(9) . . ?
O17 Ti5 O8 124.57(12) . . ?
O17 Ti5 O16 95.14(11) . . ?
O17 Ti5 O7 99.30(11) . . ?
O17 Ti5 O18 110.04(14) . . ?
O18 Ti5 Ti1 114.10(10) . . ?
O18 Ti5 O8 125.39(12) . . ?
O18 Ti5 O16 94.12(12) . . ?
O18 Ti5 O7 96.19(12) . . ?
Ti3 O10 Ti2 107.52(9) . . ?
Ti3 O10 Ti4 107.64(9) . . ?
Ti2 O10 Ti4 138.50(9) . . ?
C59 O19 Ti2 129.61(17) . . ?
C14 O22 Ti3 124.55(18) . . ?
Ti3 O9 Ti2 96.24(8) . . ?
Ti3 O9 Ti1 160.44(12) . . ?
Ti1 O9 Ti2 97.74(8) . . ?
Ti2 O8 Ti1 110.90(9) . . ?
Ti5 O8 Ti2 133.89(10) . . ?
Ti5 O8 Ti1 107.01(9) . . ?
C26 O4 Ti3 125.49(18) . . ?
C14 O21 Ti4 131.96(18) . . ?
C59 O20 Ti1 131.58(19) . . ?
Ti4 O11 Ti3 98.39(8) . . ?
C27 O11 Ti3 138.33(19) . . ?
C27 O11 Ti4 122.41(18) . . ?
N2 O14 Ti4 123.04(14) . . ?
C20 O15 Ti2 140.6(3) . . ?
C35 O6 Ti1 159.1(3) . . ?
C43 O13 Ti4 135.9(3) . . ?
N3 O16 Ti5 117.20(16) . . ?
C44 O12 Ti4 143.7(3) . . ?
Ti1 O7 Ti5 102.40(9) . . ?
C8 O7 Ti1 132.2(3) . . ?
C8 O7 Ti5 125.0(3) . . ?
O14 N2 Ti2 123.93(15) . . ?
C11 N2 Ti2 120.00(19) . . ?
C11 N2 O14 116.0(2) . . ?
C1 O5 Ti1 136.8(2) . . ?
C25 N1 Ti3 113.65(19) . . ?
C21 N1 Ti3 127.3(2) . . ?
C21 N1 C25 119.0(3) . . ?
O16 N3 Ti2 120.65(16) . . ?
C10 N3 Ti2 121.27(19) . . ?
C10 N3 O16 117.4(2) . . ?
C5 O17 Ti5 151.8(4) . . ?
C54 O18 Ti5 150.6(4) . . ?
N2 C11 C10 114.5(2) . . ?
N2 C11 C13 122.7(3) . . ?
C10 C11 C13 122.8(3) . . ?
O22 C14 C15 116.4(3) . . ?
O21 C14 O22 124.8(3) . . ?
O21 C14 C15 118.8(3) . . ?
O4 C26 C25 113.3(2) . . ?
O3 C26 O4 125.9(3) . . ?
O3 C26 C25 120.7(3) . . ?
N3 C10 C11 113.9(2) . . ?
N3 C10 C12 123.0(3) . . ?
C11 C10 C12 123.1(3) . . ?
N1 C25 C26 113.7(3) . . ?
N1 C25 C24 120.2(3) . . ?
C24 C25 C26 126.0(3) . . ?
O19 C59 C49 116.6(2) . . ?
O20 C59 O19 125.6(3) . . ?
O20 C59 C49 117.8(3) . . ?
C59 C49 Fe01 125.1(2) . . ?
C53 C49 Fe01 69.31(18) . . ?
C53 C49 C59 126.6(3) . . ?
C50 C49 Fe01 70.06(19) . . ?
C50 C49 C59 125.5(3) . . ?
C50 C49 C53 107.9(3) . . ?
C24 C23 H23 121.1 . . ?
C22 C23 H23 121.1 . . ?
C22 C23 C24 117.9(3) . . ?
Fe01 C52 H52 126.9 . . ?
C53 C52 Fe01 68.84(18) . . ?
C53 C52 H52 126.1 . . ?
C51 C52 Fe01 69.7(2) . . ?
C51 C52 H52 126.1 . . ?
C51 C52 C53 107.8(3) . . ?
C14 C15 Fe01 122.8(2) . . ?
C16 C15 Fe01 70.10(17) . . ?
C16 C15 C14 123.8(3) . . ?
C38 C15 Fe01 69.83(19) . . ?
C38 C15 C14 128.5(3) . . ?
C38 C15 C16 107.6(3) . . ?
Fe01 C16 H16 126.6 . . ?
C15 C16 Fe01 68.64(18) . . ?
C15 C16 H16 126.3 . . ?
C58 C16 Fe01 70.0(2) . . ?
C58 C16 C15 107.5(3) . . ?
C58 C16 H16 126.3 . . ?
Fe01 C53 H53 125.5 . . ?
C49 C53 Fe01 69.62(18) . . ?
C49 C53 H53 126.1 . . ?
C52 C53 Fe01 70.3(2) . . ?
C52 C53 C49 107.7(3) . . ?
C52 C53 H53 126.1 . . ?
Fe01 C50 H50 126.5 . . ?
C49 C50 Fe01 69.10(17) . . ?
C49 C50 H50 126.3 . . ?
C51 C50 Fe01 69.7(2) . . ?
C51 C50 C49 107.4(3) . . ?
C51 C50 H50 126.3 . . ?
Fe01 C51 H51 126.1 . . ?
C52 C51 Fe01 70.14(19) . . ?
C52 C51 C50 109.1(3) . . ?
C52 C51 H51 125.4 . . ?
C50 C51 Fe01 69.92(19) . . ?
C50 C51 H51 125.4 . . ?
C10 C12 H12A 109.5 . . ?
C10 C12 H12B 109.5 . . ?
C10 C12 H12C 109.5 . . ?
H12A C12 H12B 109.5 . . ?
H12A C12 H12C 109.5 . . ?
H12B C12 H12C 109.5 . . ?
N1 C21 C22 119.3(3) . . ?
N1 C21 H21 117.9(18) . . ?
C22 C21 H21 122.8(18) . . ?
Fe01 C38 H38 125.9 . . ?
C15 C38 Fe01 69.02(18) . . ?
C15 C38 H38 126.3 . . ?
C17 C38 Fe01 70.4(2) . . ?
C17 C38 C15 107.5(3) . . ?
C17 C38 H38 126.3 . . ?
Fe01 C58 H58 126.1 . . ?
C16 C58 Fe01 69.67(19) . . ?
C16 C58 H58 125.7 . . ?
C17 C58 Fe01 70.1(2) . . ?
C17 C58 C16 108.6(3) . . ?
C17 C58 H58 125.7 . . ?
O11 C27 H27 107.4 . . ?
O11 C27 C29 110.4(3) . . ?
O11 C27 C28 110.2(3) . . ?
C29 C27 H27 107.4 . . ?
C28 C27 H27 107.4 . . ?
C28 C27 C29 113.7(4) . . ?
C11 C13 H13A 109.5 . . ?
C11 C13 H13B 109.5 . . ?
C11 C13 H13C 109.5 . . ?
H13A C13 H13B 109.5 . . ?
H13A C13 H13C 109.5 . . ?
H13B C13 H13C 109.5 . . ?
C25 C24 C33 121.0(4) . . ?
C25 C24 C34 122.0(9) . . ?
C23 C24 C25 121.2(3) . . ?
C23 C24 C33 116.7(4) . . ?
C23 C24 C34 111.1(9) . . ?
C23 C22 C21 122.4(3) . . ?
C23 C22 H22 118.8 . . ?
C21 C22 H22 118.8 . . ?
Fe01 C17 H17 126.9 . . ?
C38 C17 Fe01 69.2(2) . . ?
C38 C17 H17 125.6 . . ?
C58 C17 Fe01 69.9(2) . . ?
C58 C17 C38 108.9(3) . . ?
C58 C17 H17 125.6 . . ?
O5 C1 H1 108.7 . . ?
O5 C1 C2 109.5(4) . . ?
O5 C1 C3 109.4(3) . . ?
C2 C1 H1 108.7 . . ?
C3 C1 H1 108.7 . . ?
C3 C1 C2 111.7(4) . . ?
C27 C29 H29A 109.5 . . ?
C27 C29 H29B 109.5 . . ?
C27 C29 H29C 109.5 . . ?
H29A C29 H29B 109.5 . . ?
H29A C29 H29C 109.5 . . ?
H29B C29 H29C 109.5 . . ?
O13 C43 H43 106.4 . . ?
O13 C43 C42 113.8(6) . . ?
O13 C43 C40 108.2(6) . . ?
O13 C43 C39 118.0(10) . . ?
O13 C43 C41 107.5(9) . . ?
C42 C43 H43 106.4 . . ?
C42 C43 C40 115.0(10) . . ?
C40 C43 H43 106.4 . . ?
C39 C43 C41 117.4(14) . . ?
O7 C8 H8 105.2 . . ?
O7 C8 C9 110.6(4) . . ?
O7 C8 C7 110.5(4) . . ?
C9 C8 H8 105.2 . . ?
C7 C8 H8 105.2 . . ?
C7 C8 C9 119.0(5) . . ?
O15 C20 H20 107.3 . . ?
O15 C20 C18 108.7(4) . . ?
O15 C20 C19 109.6(4) . . ?
C18 C20 H20 107.3 . . ?
C18 C20 C19 116.2(6) . . ?
C19 C20 H20 107.3 . . ?
C8 C9 H9A 109.5 . . ?
C8 C9 H9B 109.5 . . ?
C8 C9 H9C 109.5 . . ?
H9A C9 H9B 109.5 . . ?
H9A C9 H9C 109.5 . . ?
H9B C9 H9C 109.5 . . ?
C1 C2 H2A 109.5 . . ?
C1 C2 H2B 109.5 . . ?
C1 C2 H2C 109.5 . . ?
H2A C2 H2B 109.5 . . ?
H2A C2 H2C 109.5 . . ?
H2B C2 H2C 109.5 . . ?
C1 C3 H3A 109.5 . . ?
C1 C3 H3B 109.5 . . ?
C1 C3 H3C 109.5 . . ?
H3A C3 H3B 109.5 . . ?
H3A C3 H3C 109.5 . . ?
H3B C3 H3C 109.5 . . ?
H37A C37 H37B 109.5 . . ?
H37A C37 H37C 109.5 . . ?
H37B C37 H37C 109.5 . . ?
C35 C37 H37A 109.5 . . ?
C35 C37 H37B 109.5 . . ?
C35 C37 H37C 109.5 . . ?
C27 C28 H28A 109.5 . . ?
C27 C28 H28B 109.5 . . ?
C27 C28 H28C 109.5 . . ?
H28A C28 H28B 109.5 . . ?
H28A C28 H28C 109.5 . . ?
H28B C28 H28C 109.5 . . ?
O6 C35 C37 113.6(4) . . ?
O6 C35 H35 100.8 . . ?
O6 C35 H35A 94.4 . . ?
O6 C35 C36 119.0(7) . . ?
O6 C35 C36A 116.8(9) . . ?
C37 C35 H35 100.8 . . ?
C37 C35 H35A 94.4 . . ?
C36 C35 C37 117.0(8) . . ?
C36 C35 H35 100.8 . . ?
C36A C35 C37 127.8(8) . . ?
C36A C35 H35A 94.4 . . ?
O17 C5 H5 100.1 . . ?
O17 C5 C4 113.3(5) . . ?
O17 C5 C6 115.0(6) . . ?
C4 C5 H5 100.1 . . ?
C6 C5 H5 100.1 . . ?
C6 C5 C4 122.6(7) . . ?
C8 C7 H7A 109.5 . . ?
C8 C7 H7B 109.5 . . ?
C8 C7 H7C 109.5 . . ?
H7A C7 H7B 109.5 . . ?
H7A C7 H7C 109.5 . . ?
H7B C7 H7C 109.5 . . ?
O18 C54 H54 104.4 . . ?
O18 C54 H54A 97.9 . . ?
O18 C54 C55 111.9(6) . . ?
O18 C54 C57 132.8(10) . . ?
O18 C54 C56 114.5(6) . . ?
C55 C54 H54 104.4 . . ?
C55 C54 H54A 97.9 . . ?
C57 C54 H54 104.4 . . ?
C57 C54 C55 95.8(10) . . ?
C56 C54 H54A 97.9 . . ?
C56 C54 C55 127.9(7) . . ?
C5 C4 H4A 109.5 . . ?
C5 C4 H4B 109.5 . . ?
C5 C4 H4C 109.5 . . ?
H4A C4 H4B 109.5 . . ?
H4A C4 H4C 109.5 . . ?
H4B C4 H4C 109.5 . . ?
C20 C18 H18A 109.5 . . ?
C20 C18 H18B 109.5 . . ?
C20 C18 H18C 109.5 . . ?
H18A C18 H18B 109.5 . . ?
H18A C18 H18C 109.5 . . ?
H18B C18 H18C 109.5 . . ?
C20 C19 H19A 109.5 . . ?
C20 C19 H19B 109.5 . . ?
C20 C19 H19C 109.5 . . ?
H19A C19 H19B 109.5 . . ?
H19A C19 H19C 109.5 . . ?
H19B C19 H19C 109.5 . . ?
C35 C36 H36A 109.5 . . ?
C35 C36 H36B 109.5 . . ?
C35 C36 H36C 109.5 . . ?
H36A C36 H36B 109.5 . . ?
H36A C36 H36C 109.5 . . ?
H36B C36 H36C 109.5 . . ?
C54 C55 H55A 109.5 . . ?
C54 C55 H55B 109.5 . . ?
C54 C55 H55C 109.5 . . ?
H55A C55 H55B 109.5 . . ?
H55A C55 H55C 109.5 . . ?
H55B C55 H55C 109.5 . . ?
C54 C57 H57A 109.5 . . ?
C54 C57 H57B 109.5 . . ?
C54 C57 H57C 109.5 . . ?
H57A C57 H57B 109.5 . . ?
H57A C57 H57C 109.5 . . ?
H57B C57 H57C 109.5 . . ?
C54 C56 H56A 109.5 . . ?
C54 C56 H56B 109.5 . . ?
C54 C56 H56C 109.5 . . ?
H56A C56 H56B 109.5 . . ?
H56A C56 H56C 109.5 . . ?
H56B C56 H56C 109.5 . . ?
C43 C42 H42A 109.5 . . ?
C43 C42 H42B 109.5 . . ?
C43 C42 H42C 109.5 . . ?
H42A C42 H42B 109.5 . . ?
H42A C42 H42C 109.5 . . ?
H42B C42 H42C 109.5 . . ?
C43 C40 H40A 109.5 . . ?
C43 C40 H40B 109.5 . . ?
C43 C40 H40C 109.5 . . ?
H40A C40 H40B 109.5 . . ?
H40A C40 H40C 109.5 . . ?
H40B C40 H40C 109.5 . . ?
C43 C39 H39A 109.5 . . ?
C43 C39 H39B 109.5 . . ?
C43 C39 H39C 109.5 . . ?
H39A C39 H39B 109.5 . . ?
H39A C39 H39C 109.5 . . ?
H39B C39 H39C 109.5 . . ?
C43 C41 H41A 109.5 . . ?
C43 C41 H41B 109.5 . . ?
C43 C41 H41C 109.5 . . ?
H41A C41 H41B 109.5 . . ?
H41A C41 H41C 109.5 . . ?
H41B C41 H41C 109.5 . . ?
H46A C46 H46B 109.5 . . ?
H46A C46 H46C 109.5 . . ?
H46B C46 H46C 109.5 . . ?
C44 C46 H46A 109.5 . . ?
C44 C46 H46B 109.5 . . ?
C44 C46 H46C 109.5 . . ?
H48A C48 H48B 109.5 . . ?
H48A C48 H48C 109.5 . . ?
H48B C48 H48C 109.5 . . ?
C44 C48 H48A 109.5 . . ?
C44 C48 H48B 109.5 . . ?
C44 C48 H48C 109.5 . . ?
H45A C45 H45B 109.5 . . ?
H45A C45 H45C 109.5 . . ?
H45B C45 H45C 109.5 . . ?
C44 C45 H45A 109.5 . . ?
C44 C45 H45B 109.5 . . ?
C44 C45 H45C 109.5 . . ?
H47A C47 H47B 109.5 . . ?
H47A C47 H47C 109.5 . . ?
H47B C47 H47C 109.5 . . ?
C44 C47 H47A 109.5 . . ?
C44 C47 H47B 109.5 . . ?
C44 C47 H47C 109.5 . . ?
O12 C44 C48 102.4(5) . . ?
O12 C44 C45 106.0(5) . . ?
O12 C44 H44 113(3) . . ?
C46 C44 O12 118.1(8) . . ?
C46 C44 H44 121(3) . . ?
C48 C44 H44 90(3) . . ?
C45 C44 H44 98(3) . . ?
C47 C44 O12 110.1(6) . . ?
C47 C44 C45 109.0(8) . . ?
C47 C44 H44 120(3) . . ?
C5 C6 H6A 109.5 . . ?
C5 C6 H6B 109.5 . . ?
C5 C6 H6C 109.5 . . ?
H6A C6 H6B 109.5 . . ?
H6A C6 H6C 109.5 . . ?
H6B C6 H6C 109.5 . . ?
C32 C30 H30 111.6 . . ?
C32 C30 H30A 106.5 . . ?
C32 C30 C31 110.1(8) . . ?
C32 C30 O1 113.3(7) . . ?
C32 C30 O2A 87.7(8) . . ?
C31 C30 H30 111.6 . . ?
C31 C30 H30A 106.5 . . ?
C31 C30 O2A 135.7(10) . . ?
O1 C30 H30 111.6 . . ?
O1 C30 C31 97.9(7) . . ?
O2A C30 H30A 106.5 . . ?
C30 C32 H32A 109.5 . . ?
C30 C32 H32B 109.5 . . ?
C30 C32 H32C 109.5 . . ?
H32A C32 H32B 109.5 . . ?
H32A C32 H32C 109.5 . . ?
H32B C32 H32C 109.5 . . ?
C30 C31 H31A 109.5 . . ?
C30 C31 H31B 109.5 . . ?
C30 C31 H31C 109.5 . . ?
H31A C31 H31B 109.5 . . ?
H31A C31 H31C 109.5 . . ?
H31B C31 H31C 109.5 . . ?
O1 C33 C24 108.8(10) . . ?
O2 C33 C24 124.4(7) . . ?
O2 C33 O1 126.8(10) . . ?
C33 O1 C30 111.8(10) . . ?
O1A C34 C24 134(2) . . ?
O1A C34 O2A 126(3) . . ?
O2A C34 C24 99(3) . . ?
C34 O2A C30 95(3) . . ?
C35 C36A H36D 109.5 . . ?
C35 C36A H36E 109.5 . . ?
C35 C36A H36F 109.5 . . ?
H36D C36A H36E 109.5 . . ?
H36D C36A H36F 109.5 . . ?
H36E C36A H36F 109.5 . . ?

loop_
_geom_bond_atom_site_label_1
_geom_bond_atom_site_label_2
_geom_bond_distance
_geom_bond_site_symmetry_2
_geom_bond_publ_flag
Fe01 C49 2.036(3) . ?
Fe01 C52 2.051(3) . ?
Fe01 C15 2.026(3) . ?
Fe01 C16 2.045(3) . ?
Fe01 C53 2.031(3) . ?
Fe01 C50 2.048(3) . ?
Fe01 C51 2.045(3) . ?
Fe01 C38 2.036(3) . ?
Fe01 C58 2.050(4) . ?
Fe01 C17 2.052(4) . ?
Ti3 Ti2 3.0501(7) . ?
Ti3 Ti4 3.0953(7) . ?
Ti3 O10 1.8373(17) . ?
Ti3 O22 1.9510(19) . ?
Ti3 O9 1.772(2) . ?
Ti3 O4 1.9792(19) . ?
Ti3 O11 2.0914(19) . ?
Ti3 N1 2.247(2) . ?
Ti2 Ti1 3.2397(7) . ?
Ti2 O10 1.9436(19) . ?
Ti2 O19 2.0473(19) . ?
Ti2 O9 2.2975(19) . ?
Ti2 O8 1.9317(18) . ?
Ti2 O15 1.785(2) . ?
Ti2 N2 2.239(2) . ?
Ti2 N3 2.207(2) . ?
Ti4 O10 1.9957(18) . ?
Ti4 O21 2.230(2) . ?
Ti4 O11 1.9971(19) . ?
Ti4 O14 1.968(2) . ?
Ti4 O13 1.807(2) . ?
Ti4 O12 1.786(2) . ?
Ti1 Ti5 3.1264(8) . ?
Ti1 O9 1.995(2) . ?
Ti1 O8 2.0015(19) . ?
Ti1 O20 2.201(2) . ?
Ti1 O6 1.773(2) . ?
Ti1 O7 2.002(2) . ?
Ti1 O5 1.804(2) . ?
Ti5 O8 1.887(2) . ?
Ti5 O16 1.981(2) . ?
Ti5 O7 2.009(2) . ?
Ti5 O17 1.761(2) . ?
Ti5 O18 1.775(3) . ?
O19 C59 1.271(3) . ?
O22 C14 1.298(3) . ?
O4 C26 1.291(4) . ?
O21 C14 1.238(3) . ?
O20 C59 1.250(3) . ?
O11 C27 1.438(4) . ?
O14 N2 1.347(3) . ?
O15 C20 1.412(4) . ?
O6 C35 1.386(5) . ?
O13 C43 1.404(5) . ?
O16 N3 1.349(3) . ?
O12 C44 1.410(5) . ?
O7 C8 1.444(4) . ?
N2 C11 1.293(3) . ?
O5 C1 1.414(4) . ?
N1 C25 1.338(4) . ?
N1 C21 1.330(4) . ?
N3 C10 1.296(4) . ?
O3 C26 1.204(4) . ?
O17 C5 1.382(6) . ?
O18 C54 1.352(6) . ?
C11 C10 1.463(4) . ?
C11 C13 1.491(4) . ?
C14 C15 1.467(4) . ?
C26 C25 1.496(4) . ?
C10 C12 1.486(4) . ?
C25 C24 1.384(4) . ?
C59 C49 1.478(4) . ?
C49 C53 1.427(4) . ?
C49 C50 1.425(4) . ?
C23 H23 0.9500 . ?
C23 C24 1.324(5) . ?
C23 C22 1.318(5) . ?
C52 H52 0.9500 . ?
C52 C53 1.424(4) . ?
C52 C51 1.407(5) . ?
C15 C16 1.434(4) . ?
C15 C38 1.427(5) . ?
C16 H16 0.9500 . ?
C16 C58 1.410(5) . ?
C53 H53 0.9500 . ?
C50 H50 0.9500 . ?
C50 C51 1.414(5) . ?
C51 H51 0.9500 . ?
C12 H12A 0.9800 . ?
C12 H12B 0.9800 . ?
C12 H12C 0.9800 . ?
C21 C22 1.386(4) . ?
C21 H21 0.96(3) . ?
C38 H38 0.9500 . ?
C38 C17 1.411(5) . ?
C58 H58 0.9500 . ?
C58 C17 1.403(6) . ?
C27 H27 1.0000 . ?
C27 C29 1.510(6) . ?
C27 C28 1.481(6) . ?
C13 H13A 0.9800 . ?
C13 H13B 0.9800 . ?
C13 H13C 0.9800 . ?
C24 C33 1.555(9) . ?
C24 C34 1.55(3) . ?
C22 H22 0.9500 . ?
C17 H17 0.9500 . ?
C1 H1 1.0000 . ?
C1 C2 1.511(6) . ?
C1 C3 1.484(6) . ?
C29 H29A 0.9800 . ?
C29 H29B 0.9800 . ?
C29 H29C 0.9800 . ?
C43 H43 1.0000 . ?
C43 C42 1.437(10) . ?
C43 C40 1.468(10) . ?
C43 C39 1.406(14) . ?
C43 C41 1.429(14) . ?
C8 H8 1.0000 . ?
C8 C9 1.483(7) . ?
C8 C7 1.459(7) . ?
C20 H20 1.0000 . ?
C20 C18 1.462(7) . ?
C20 C19 1.475(8) . ?
C9 H9A 0.9800 . ?
C9 H9B 0.9800 . ?
C9 H9C 0.9800 . ?
C2 H2A 0.9800 . ?
C2 H2B 0.9800 . ?
C2 H2C 0.9800 . ?
C3 H3A 0.9800 . ?
C3 H3B 0.9800 . ?
C3 H3C 0.9800 . ?
C37 H37A 0.9800 . ?
C37 H37B 0.9800 . ?
C37 H37C 0.9800 . ?
C37 C35 1.456(6) . ?
C28 H28A 0.9800 . ?
C28 H28B 0.9800 . ?
C28 H28C 0.9800 . ?
C35 H35 1.0000 . ?
C35 H35A 1.0000 . ?
C35 C36 1.430(6) . ?
C35 C36A 1.422(9) . ?
C5 H5 1.0000 . ?
C5 C4 1.437(8) . ?
C5 C6 1.382(8) . ?
C7 H7A 0.9800 . ?
C7 H7B 0.9800 . ?
C7 H7C 0.9800 . ?
C54 H54 1.0000 . ?
C54 H54A 1.0000 . ?
C54 C55 1.448(7) . ?
C54 C57 1.377(9) . ?
C54 C56 1.422(8) . ?
C4 H4A 0.9800 . ?
C4 H4B 0.9800 . ?
C4 H4C 0.9800 . ?
C18 H18A 0.9800 . ?
C18 H18B 0.9800 . ?
C18 H18C 0.9800 . ?
C19 H19A 0.9800 . ?
C19 H19B 0.9800 . ?
C19 H19C 0.9800 . ?
C36 H36A 0.9800 . ?
C36 H36B 0.9800 . ?
C36 H36C 0.9800 . ?
C55 H55A 0.9800 . ?
C55 H55B 0.9800 . ?
C55 H55C 0.9800 . ?
C57 H57A 0.9800 . ?
C57 H57B 0.9800 . ?
C57 H57C 0.9800 . ?
C56 H56A 0.9800 . ?
C56 H56B 0.9800 . ?
C56 H56C 0.9800 . ?
C42 H42A 0.9800 . ?
C42 H42B 0.9800 . ?
C42 H42C 0.9800 . ?
C40 H40A 0.9800 . ?
C40 H40B 0.9800 . ?
C40 H40C 0.9800 . ?
C39 H39A 0.9800 . ?
C39 H39B 0.9800 . ?
C39 H39C 0.9800 . ?
C41 H41A 0.9800 . ?
C41 H41B 0.9800 . ?
C41 H41C 0.9800 . ?
C46 H46A 0.9800 . ?
C46 H46B 0.9800 . ?
C46 H46C 0.9800 . ?
C46 C44 1.349(12) . ?
C48 H48A 0.9800 . ?
C48 H48B 0.9800 . ?
C48 H48C 0.9800 . ?
C48 C44 1.767(15) . ?
C45 H45A 0.9800 . ?
C45 H45B 0.9800 . ?
C45 H45C 0.9800 . ?
C45 C44 1.542(8) . ?
C47 H47A 0.9800 . ?
C47 H47B 0.9800 . ?
C47 H47C 0.9800 . ?
C47 C44 1.384(11) . ?
C44 H44 0.99(5) . ?
C6 H6A 0.9800 . ?
C6 H6B 0.9800 . ?
C6 H6C 0.9800 . ?
C30 H30 1.0000 . ?
C30 H30A 1.0000 . ?
C30 C32 1.437(12) . ?
C30 C31 1.587(13) . ?
C30 O1 1.490(9) . ?
C30 O2A 1.74(3) . ?
C32 H32A 0.9800 . ?
C32 H32B 0.9800 . ?
C32 H32C 0.9800 . ?
C31 H31A 0.9800 . ?
C31 H31B 0.9800 . ?
C31 H31C 0.9800 . ?
C33 O1 1.292(11) . ?
C33 O2 1.186(13) . ?
C34 O1A 1.15(4) . ?
C34 O2A 1.34(3) . ?
C36A H36D 0.9800 . ?
C36A H36E 0.9800 . ?
C36A H36F 0.9800 . ?

loop_
_geom_torsion_atom_site_label_1
_geom_torsion_atom_site_label_2
_geom_torsion_atom_site_label_3
_geom_torsion_atom_site_label_4
_geom_torsion
_geom_torsion_site_symmetry_1
_geom_torsion_site_symmetry_2
_geom_torsion_site_symmetry_3
_geom_torsion_site_symmetry_4
_geom_torsion_publ_flag
Fe01 C49 C53 C52 60.3(2) . . . . ?
Fe01 C49 C50 C51 -59.4(3) . . . . ?
Fe01 C52 C53 C49 -59.8(2) . . . . ?
Fe01 C52 C51 C50 59.2(3) . . . . ?
Fe01 C15 C16 C58 -59.5(2) . . . . ?
Fe01 C15 C38 C17 60.2(3) . . . . ?
Fe01 C16 C58 C17 -59.5(3) . . . . ?
Fe01 C50 C51 C52 -59.4(3) . . . . ?
Fe01 C38 C17 C58 58.8(3) . . . . ?
Fe01 C58 C17 C38 -58.4(3) . . . . ?
Ti3 Ti2 O15 C20 -141.3(4) . . . . ?
Ti3 Ti4 O13 C43 -173.7(4) . . . . ?
Ti3 Ti4 O12 C44 77.0(5) . . . . ?
Ti3 O22 C14 O21 0.8(4) . . . . ?
Ti3 O22 C14 C15 -178.42(18) . . . . ?
Ti3 O4 C26 O3 -178.1(3) . . . . ?
Ti3 O4 C26 C25 -0.2(4) . . . . ?
Ti3 O11 C27 C29 43.6(5) . . . . ?
Ti3 O11 C27 C28 -82.8(4) . . . . ?
Ti3 N1 C25 C26 2.7(3) . . . . ?
Ti3 N1 C25 C24 179.3(3) . . . . ?
Ti3 N1 C21 C22 -175.8(3) . . . . ?
Ti2 Ti3 O10 Ti4 -157.59(14) . . . . ?
Ti2 Ti3 O9 Ti1 135.4(4) . . . . ?
Ti2 Ti1 O6 C35 -13.8(10) . . . . ?
Ti2 Ti1 O5 C1 -138.7(3) . . . . ?
Ti2 O19 C59 O20 -3.6(4) . . . . ?
Ti2 O19 C59 C49 175.97(18) . . . . ?
Ti2 O15 C20 C18 110.6(5) . . . . ?
Ti2 O15 C20 C19 -121.4(5) . . . . ?
Ti2 N2 C11 C10 -5.8(3) . . . . ?
Ti2 N2 C11 C13 175.3(2) . . . . ?
Ti2 N3 C10 C11 9.4(3) . . . . ?
Ti2 N3 C10 C12 -170.3(3) . . . . ?
Ti4 Ti3 O10 Ti2 157.59(14) . . . . ?
Ti4 Ti3 O9 Ti2 -1.96(10) . . . . ?
Ti4 Ti3 O9 Ti1 133.5(3) . . . . ?
Ti4 O21 C14 O22 14.6(4) . . . . ?
Ti4 O21 C14 C15 -166.26(19) . . . . ?
Ti4 O11 C27 C29 -123.2(3) . . . . ?
Ti4 O11 C27 C28 110.4(3) . . . . ?
Ti4 O14 N2 Ti2 -8.1(3) . . . . ?
Ti4 O14 N2 C11 169.20(19) . . . . ?
Ti4 O13 C43 C42 -87.4(11) . . . . ?
Ti4 O13 C43 C40 143.4(10) . . . . ?
Ti4 O13 C43 C39 78.9(15) . . . . ?
Ti4 O13 C43 C41 -145.5(15) . . . . ?
Ti4 O12 C44 C46 148.4(13) . . . . ?
Ti4 O12 C44 C48 -95.8(6) . . . . ?
Ti4 O12 C44 C45 104.4(7) . . . . ?
Ti4 O12 C44 C47 -137.8(10) . . . . ?
Ti1 Ti2 O15 C20 -66.1(4) . . . . ?
Ti1 Ti5 O8 Ti2 144.3(2) . . . . ?
Ti1 Ti5 O17 C5 53.5(8) . . . . ?
Ti1 Ti5 O18 C54 -129.0(9) . . . . ?
Ti1 O20 C59 O19 6.7(4) . . . . ?
Ti1 O20 C59 C49 -172.90(19) . . . . ?
Ti1 O6 C35 C37 124.4(7) . . . . ?
Ti1 O6 C35 C36 -19.6(16) . . . . ?
Ti1 O6 C35 C36A -69.7(18) . . . . ?
Ti1 O7 C8 C9 -71.4(5) . . . . ?
Ti1 O7 C8 C7 62.5(6) . . . . ?
Ti1 O5 C1 C2 -151.8(3) . . . . ?
Ti1 O5 C1 C3 85.4(5) . . . . ?
Ti5 Ti1 O6 C35 107.5(9) . . . . ?
Ti5 Ti1 O5 C1 152.7(3) . . . . ?
Ti5 O16 N3 Ti2 -30.2(3) . . . . ?
Ti5 O16 N3 C10 159.3(2) . . . . ?
Ti5 O7 C8 C9 99.7(5) . . . . ?
Ti5 O7 C8 C7 -126.4(4) . . . . ?
Ti5 O17 C5 C4 -62.6(12) . . . . ?
Ti5 O17 C5 C6 149.3(7) . . . . ?
Ti5 O18 C54 C55 159.0(6) . . . . ?
Ti5 O18 C54 C57 37.5(19) . . . . ?
Ti5 O18 C54 C56 -45.2(14) . . . . ?
O10 Ti3 O9 Ti2 7.52(8) . . . . ?
O10 Ti3 O9 Ti1 143.0(3) . . . . ?
O10 Ti2 O15 C20 -174.7(4) . . . . ?
O10 Ti4 O13 C43 -139.8(5) . . . . ?
O10 Ti4 O12 C44 16.9(7) . . . . ?
O19 Ti2 O15 C20 58.5(7) . . . . ?
O19 C59 C49 Fe01 81.7(3) . . . . ?
O19 C59 C49 C53 -7.3(4) . . . . ?
O19 C59 C49 C50 171.1(3) . . . . ?
O22 Ti3 O10 Ti2 88.16(10) . . . . ?
O22 Ti3 O10 Ti4 -69.43(10) . . . . ?
O22 Ti3 O9 Ti2 -92.09(8) . . . . ?
O22 Ti3 O9 Ti1 43.4(3) . . . . ?
O22 C14 C15 Fe01 87.5(3) . . . . ?
O22 C14 C15 C16 174.3(3) . . . . ?
O22 C14 C15 C38 -1.8(5) . . . . ?
O9 Ti3 O10 Ti2 -9.28(10) . . . . ?
O9 Ti3 O10 Ti4 -166.87(10) . . . . ?
O9 Ti2 O15 C20 -105.0(4) . . . . ?
O9 Ti1 O6 C35 -37.8(9) . . . . ?
O9 Ti1 O5 C1 -93.8(3) . . . . ?
O8 Ti2 O15 C20 -32.7(4) . . . . ?
O8 Ti1 O6 C35 37.6(11) . . . . ?
O8 Ti1 O5 C1 -171.9(3) . . . . ?
O8 Ti5 O17 C5 8.8(9) . . . . ?
O8 Ti5 O18 C54 -87.2(10) . . . . ?
O4 Ti3 O10 Ti2 -120.5(2) . . . . ?
O4 Ti3 O10 Ti4 81.9(3) . . . . ?
O4 Ti3 O9 Ti2 167.30(7) . . . . ?
O4 Ti3 O9 Ti1 -57.3(4) . . . . ?
O4 C26 C25 N1 -1.8(4) . . . . ?
O4 C26 C25 C24 -178.2(3) . . . . ?
O21 Ti4 O12 C44 29.3(5) . . . . ?
O21 C14 C15 Fe01 -91.7(3) . . . . ?
O21 C14 C15 C16 -4.9(4) . . . . ?
O21 C14 C15 C38 179.0(3) . . . . ?
O20 Ti1 O6 C35 43.4(9) . . . . ?
O20 C59 C49 Fe01 -98.6(3) . . . . ?
O20 C59 C49 C53 172.3(3) . . . . ?
O20 C59 C49 C50 -9.3(5) . . . . ?
O11 Ti3 O10 Ti2 171.57(10) . . . . ?
O11 Ti3 O10 Ti4 13.98(8) . . . . ?
O11 Ti3 O9 Ti2 10.1(3) . . . . ?
O11 Ti3 O9 Ti1 145.5(3) . . . . ?
O11 Ti4 O13 C43 144.8(5) . . . . ?
O11 Ti4 O12 C44 107.5(5) . . . . ?
O14 Ti4 O13 C43 -58.6(5) . . . . ?
O14 Ti4 O12 C44 -55.0(5) . . . . ?
O14 N2 C11 C10 176.8(2) . . . . ?
O14 N2 C11 C13 -2.0(4) . . . . ?
O6 Ti1 O5 C1 6.7(3) . . . . ?
O13 Ti4 O12 C44 -153.7(5) . . . . ?
O16 Ti5 O8 Ti2 -29.38(15) . . . . ?
O16 Ti5 O8 Ti1 -173.66(11) . . . . ?
O16 Ti5 O17 C5 -74.9(8) . . . . ?
O16 Ti5 O18 C54 -4.1(10) . . . . ?
O16 N3 C10 C11 179.9(2) . . . . ?
O16 N3 C10 C12 0.2(4) . . . . ?
O12 Ti4 O13 C43 37.6(5) . . . . ?
O7 Ti1 O6 C35 124.8(9) . . . . ?
O7 Ti1 O5 C1 113.6(3) . . . . ?
O7 Ti5 O8 Ti2 147.90(17) . . . . ?
O7 Ti5 O8 Ti1 3.63(9) . . . . ?
O7 Ti5 O17 C5 88.6(8) . . . . ?
O7 Ti5 O18 C54 -164.8(9) . . . . ?
N2 Ti2 O15 C20 111.9(4) . . . . ?
N2 C11 C10 N3 -2.1(4) . . . . ?
N2 C11 C10 C12 177.6(3) . . . . ?
O5 Ti1 O6 C35 -136.5(9) . . . . ?
N1 Ti3 O10 Ti2 -104.83(10) . . . . ?
N1 Ti3 O10 Ti4 97.57(10) . . . . ?
N1 Ti3 O9 Ti2 92.82(8) . . . . ?
N1 Ti3 O9 Ti1 -131.7(3) . . . . ?
N1 C25 C24 C23 -3.5(6) . . . . ?
N1 C25 C24 C33 164.1(6) . . . . ?
N1 C25 C24 C34 -154.5(14) . . . . ?
N1 C21 C22 C23 -2.8(6) . . . . ?
N3 Ti2 O15 C20 42.9(4) . . . . ?
O3 C26 C25 N1 176.3(3) . . . . ?
O3 C26 C25 C24 -0.1(6) . . . . ?
O17 Ti5 O8 Ti2 -120.11(17) . . . . ?
O17 Ti5 O8 Ti1 95.61(14) . . . . ?
O17 Ti5 O18 C54 92.9(10) . . . . ?
O18 Ti5 O8 Ti2 60.0(2) . . . . ?
O18 Ti5 O8 Ti1 -84.30(14) . . . . ?
O18 Ti5 O17 C5 -171.2(8) . . . . ?
C14 C15 C16 Fe01 -116.8(3) . . . . ?
C14 C15 C16 C58 -176.3(3) . . . . ?
C14 C15 C38 Fe01 116.4(3) . . . . ?
C14 C15 C38 C17 176.6(3) . . . . ?
C26 C25 C24 C23 172.6(4) . . . . ?
C26 C25 C24 C33 -19.8(7) . . . . ?
C26 C25 C24 C34 21.6(15) . . . . ?
C25 N1 C21 C22 0.6(5) . . . . ?
C25 C24 C33 O1 123.6(8) . . . . ?
C25 C24 C33 O2 -59.3(11) . . . . ?
C25 C24 C34 O1A 46(4) . . . . ?
C25 C24 C34 O2A -129.5(17) . . . . ?
C59 C49 C53 Fe01 119.0(3) . . . . ?
C59 C49 C53 C52 179.3(3) . . . . ?
C59 C49 C50 Fe01 -119.5(3) . . . . ?
C59 C49 C50 C51 -178.9(3) . . . . ?
C49 C50 C51 Fe01 59.0(2) . . . . ?
C49 C50 C51 C52 -0.4(4) . . . . ?
C23 C24 C33 O1 -68.2(11) . . . . ?
C23 C24 C33 O2 108.8(8) . . . . ?
C23 C24 C34 O1A -108(3) . . . . ?
C23 C24 C34 O2A 77(2) . . . . ?
C15 C16 C58 Fe01 58.6(2) . . . . ?
C15 C16 C58 C17 -0.9(4) . . . . ?
C15 C38 C17 Fe01 -59.3(2) . . . . ?
C15 C38 C17 C58 -0.5(4) . . . . ?
C16 C15 C38 Fe01 -60.2(2) . . . . ?
C16 C15 C38 C17 0.0(4) . . . . ?
C16 C58 C17 Fe01 59.2(2) . . . . ?
C16 C58 C17 C38 0.9(4) . . . . ?
C53 C49 C50 Fe01 59.2(2) . . . . ?
C53 C49 C50 C51 -0.2(4) . . . . ?
C53 C52 C51 Fe01 -58.5(2) . . . . ?
C53 C52 C51 C50 0.8(4) . . . . ?
C50 C49 C53 Fe01 -59.7(2) . . . . ?
C50 C49 C53 C52 0.6(4) . . . . ?
C51 C52 C53 Fe01 59.0(3) . . . . ?
C51 C52 C53 C49 -0.9(4) . . . . ?
C21 N1 C25 C26 -174.2(3) . . . . ?
C21 N1 C25 C24 2.4(5) . . . . ?
C38 C15 C16 Fe01 60.0(2) . . . . ?
C38 C15 C16 C58 0.6(4) . . . . ?
C13 C11 C10 N3 176.7(3) . . . . ?
C13 C11 C10 C12 -3.5(5) . . . . ?
C24 C23 C22 C21 1.8(7) . . . . ?
C24 C33 O1 C30 174.1(5) . . . . ?
C24 C34 O2A C30 -179.7(11) . . . . ?
C22 C23 C24 C25 1.4(7) . . . . ?
C22 C23 C24 C33 -166.7(6) . . . . ?
C22 C23 C24 C34 155.2(13) . . . . ?
C32 C30 O1 C33 -82.5(11) . . . . ?
C32 C30 O2A C34 150(2) . . . . ?
C31 C30 O1 C33 161.5(10) . . . . ?
C31 C30 O2A C34 33(3) . . . . ?
O2 C33 O1 C30 -2.9(17) . . . . ?
O1A C34 O2A C30 5(4) . . . . ?
